data_4060779
loop_
_publ_author_name
'Cera, M'
Cerrada,E.
Laguna,M.
'Mata, J. A.'
'Teruel, H.'

_journal_name_full Organometallics
_journal_paper_doi 10.1021/om010614s
_journal_year 2002
_chemical_formula_sum 'C24 H38 Ca O2'
_chemical_formula_weight 398.62
_chemical_name_common tBuCalcocene.DME
_space_group_IT_number 61
_symmetry_cell_setting orthorhombic
_symmetry_space_group_name_Hall '-P 2ac 2ab'
_symmetry_space_group_name_H-M 'P b c a'
_cell_angle_alpha 90.00
_cell_angle_beta 90.00
_cell_angle_gamma 90.00
_cell_formula_units_Z 8
_cell_length_a 14.9434(17)
_cell_length_b 12.5281(15)
_cell_length_c 24.351(3)
_cell_measurement_temperature 203(2)
_cell_volume 4558.7(9)
_diffrn_ambient_temperature 203(2)
_exptl_crystal_density_diffrn 1.162
_cod_depositor_comments
;
The following automatic conversions were performed:
'_symmetry_cell_setting' value 'Orthorhombic' changed to 'orthorhombic'
according to '/home/saulius/struct/CIF-dictionaries/cif_core.dic'
dictionary named 'cif_core.dic' version 2.4.1 from 2010-06-29.

Automatic conversion script
Id: cif_fix_enum 1527 2010-12-29 10:47:43Z saulius 
;
_cod_database_code 4060779

loop_
_symmetry_equiv_pos_as_xyz
'x, y, z'
'-x+1/2, -y, z+1/2'
'-x, y+1/2, -z+1/2'
'x+1/2, -y+1/2, -z'
'-x, -y, -z'
'x-1/2, y, -z-1/2'
'x, -y-1/2, z-1/2'
'-x-1/2, y-1/2, z'

loop_
_atom_site_label
_atom_site_type_symbol
_atom_site_fract_x
_atom_site_fract_y
_atom_site_fract_z
_atom_site_U_iso_or_equiv
_atom_site_adp_type
_atom_site_occupancy
_atom_site_symmetry_multiplicity
_atom_site_calc_flag
_atom_site_refinement_flags
_atom_site_disorder_assembly
_atom_site_disorder_group
Ca1 Ca 1.04410(4) 0.74748(5) 0.08816(2) 0.0388(2) Uani 1 1 d . . .
O1 O 1.0832(2) 0.5609(2) 0.09004(12) 0.0763(8) Uani 1 1 d . . .
O2 O 1.12729(17) 0.6929(3) 0.00870(11) 0.0807(9) Uani 1 1 d . . .
C1 C 0.87331(19) 0.7587(3) 0.10901(15) 0.0499(8) Uani 1 1 d . . .
H1 H 0.8575 0.7310 0.1436 0.060 Uiso 1 1 calc R . .
C2 C 0.8814(2) 0.6992(3) 0.06037(16) 0.0593(10) Uani 1 1 d . . .
H2 H 0.8711 0.6255 0.0567 0.071 Uiso 1 1 calc R . .
C3 C 0.9072(2) 0.7677(3) 0.01896(15) 0.0600(10) Uani 1 1 d . . .
H3 H 0.9180 0.7488 -0.0178 0.072 Uiso 1 1 calc R . .
C4 C 0.91447(19) 0.8714(3) 0.04146(13) 0.0491(8) Uani 1 1 d . . .
H4 H 0.9311 0.9332 0.0221 0.059 Uiso 1 1 calc R . .
C5 C 0.89280(17) 0.8669(2) 0.09760(13) 0.0411(7) Uani 1 1 d . . .
C6 C 0.89063(18) 0.9667(2) 0.13532(13) 0.0405(7) Uani 1 1 d D . .
H6 H 0.853(2) 1.027(2) 0.1131(14) 0.074(11) Uiso 1 1 d D . .
C7 C 0.99282(17) 1.0079(2) 0.13949(13) 0.0342(6) Uani 1 1 d D . .
H7 H 1.0003(19) 1.035(2) 0.0977(10) 0.041(8) Uiso 1 1 d D . .
C8 C 1.06457(17) 0.9227(2) 0.14472(12) 0.0341(7) Uani 1 1 d . . .
C12 C 1.13760(18) 0.9155(2) 0.10847(13) 0.0429(7) Uani 1 1 d . . .
H12 H 1.1470 0.9594 0.0777 0.052 Uiso 1 1 calc R . .
C11 C 1.19450(19) 0.8321(2) 0.12558(15) 0.0497(9) Uani 1 1 d . . .
H11 H 1.2484 0.8113 0.1088 0.060 Uiso 1 1 calc R . .
C10 C 1.1557(2) 0.7862(3) 0.17207(14) 0.0497(9) Uani 1 1 d . . .
H10 H 1.1787 0.7281 0.1920 0.060 Uiso 1 1 calc R . .
C9 C 1.07668(19) 0.8416(2) 0.18403(13) 0.0405(7) Uani 1 1 d . . .
H9 H 1.0380 0.8269 0.2135 0.049 Uiso 1 1 calc R . .
C13 C 1.01977(19) 1.1098(2) 0.17322(13) 0.0437(8) Uani 1 1 d . . .
C14 C 1.0246(2) 1.0899(3) 0.23545(14) 0.0557(9) Uani 1 1 d . . .
H14A H 1.0628 1.0289 0.2426 0.084 Uiso 1 1 calc R . .
H14B H 0.9650 1.0757 0.2495 0.084 Uiso 1 1 calc R . .
H14C H 1.0490 1.1524 0.2535 0.084 Uiso 1 1 calc R . .
C15 C 1.1149(2) 1.1432(3) 0.15658(15) 0.0585(9) Uani 1 1 d . . .
H15A H 1.1176 1.1524 0.1171 0.088 Uiso 1 1 calc R . .
H15B H 1.1569 1.0882 0.1677 0.088 Uiso 1 1 calc R . .
H15C H 1.1302 1.2099 0.1745 0.088 Uiso 1 1 calc R . .
C16 C 0.9601(2) 1.2055(3) 0.15872(16) 0.0602(10) Uani 1 1 d . . .
H16A H 0.9768 1.2663 0.1812 0.090 Uiso 1 1 calc R . .
H16B H 0.8980 1.1873 0.1656 0.090 Uiso 1 1 calc R . .
H16C H 0.9677 1.2233 0.1202 0.090 Uiso 1 1 calc R . .
C17 C 0.82267(18) 0.9545(2) 0.18367(13) 0.0415(7) Uani 1 1 d . . .
C18 C 0.7965(2) 1.0599(3) 0.21041(16) 0.0608(10) Uani 1 1 d . . .
H18A H 0.7697 1.1064 0.1831 0.091 Uiso 1 1 calc R . .
H18B H 0.8493 1.0939 0.2256 0.091 Uiso 1 1 calc R . .
H18C H 0.7537 1.0466 0.2396 0.091 Uiso 1 1 calc R . .
C19 C 0.73418(19) 0.9079(3) 0.16262(14) 0.0556(9) Uani 1 1 d . . .
H19A H 0.6904 0.9084 0.1920 0.083 Uiso 1 1 calc R . .
H19B H 0.7438 0.8352 0.1503 0.083 Uiso 1 1 calc R . .
H19C H 0.7124 0.9508 0.1322 0.083 Uiso 1 1 calc R . .
C20 C 0.8560(2) 0.8815(3) 0.23119(14) 0.0573(9) Uani 1 1 d . . .
H20A H 0.9099 0.9117 0.2471 0.086 Uiso 1 1 calc R . .
H20B H 0.8689 0.8109 0.2169 0.086 Uiso 1 1 calc R . .
H20C H 0.8100 0.8765 0.2592 0.086 Uiso 1 1 calc R . .
C21 C 1.0404(5) 0.4810(4) 0.1214(2) 0.142(3) Uani 1 1 d . . .
H21A H 1.0068 0.4344 0.0972 0.212 Uiso 1 1 calc R . .
H21B H 1.0000 0.5141 0.1475 0.212 Uiso 1 1 calc R . .
H21C H 1.0850 0.4397 0.1410 0.212 Uiso 1 1 calc R . .
C22 C 1.1348(4) 0.5218(4) 0.0458(2) 0.1062(19) Uani 1 1 d . . .
H22A H 1.0955 0.4856 0.0195 0.127 Uiso 1 1 calc R . .
H22B H 1.1781 0.4694 0.0595 0.127 Uiso 1 1 calc R . .
C23 C 1.1812(3) 0.6055(5) 0.0187(3) 0.114(2) Uani 1 1 d . . .
H23A H 1.2321 0.6277 0.0413 0.137 Uiso 1 1 calc R . .
H23B H 1.2048 0.5789 -0.0163 0.137 Uiso 1 1 calc R . .
C24 C 1.1638(3) 0.7748(5) -0.02550(19) 0.112(2) Uani 1 1 d . . .
H24A H 1.2144 0.8076 -0.0071 0.169 Uiso 1 1 calc R . .
H24B H 1.1184 0.8284 -0.0326 0.169 Uiso 1 1 calc R . .
H24C H 1.1833 0.7439 -0.0600 0.169 Uiso 1 1 calc R . .

loop_
_atom_site_aniso_label
_atom_site_aniso_U_11
_atom_site_aniso_U_22
_atom_site_aniso_U_33
_atom_site_aniso_U_23
_atom_site_aniso_U_13
_atom_site_aniso_U_12
Ca1 0.0332(3) 0.0395(3) 0.0437(4) -0.0053(3) 0.0035(3) 0.0014(3)
O1 0.101(2) 0.0462(15) 0.082(2) -0.0108(14) -0.0138(16) 0.0100(14)
O2 0.0561(15) 0.123(2) 0.0632(18) -0.0011(17) 0.0151(13) 0.0270(17)
C1 0.0334(15) 0.056(2) 0.061(2) -0.0172(17) 0.0107(14) -0.0074(15)
C2 0.0380(18) 0.062(2) 0.078(3) -0.034(2) 0.0007(17) -0.0033(16)
C3 0.0451(19) 0.081(3) 0.054(2) -0.033(2) -0.0107(16) 0.0095(18)
C4 0.0364(16) 0.066(2) 0.045(2) -0.0067(17) -0.0046(14) 0.0053(15)
C5 0.0251(13) 0.0455(18) 0.053(2) -0.0097(15) -0.0006(13) -0.0016(12)
C6 0.0332(15) 0.0423(18) 0.0459(18) -0.0061(15) 0.0008(13) -0.0001(13)
C7 0.0307(14) 0.0329(15) 0.0391(17) 0.0001(13) -0.0026(13) -0.0001(12)
C8 0.0292(14) 0.0316(15) 0.0415(17) -0.0006(13) -0.0023(12) -0.0050(11)
C12 0.0315(15) 0.0395(17) 0.058(2) 0.0069(15) 0.0054(14) -0.0030(13)
C11 0.0259(14) 0.0468(19) 0.076(3) -0.0046(17) -0.0015(15) 0.0003(13)
C10 0.0463(18) 0.0402(17) 0.063(2) 0.0036(16) -0.0181(16) 0.0041(14)
C9 0.0410(16) 0.0384(17) 0.0419(18) 0.0041(14) -0.0063(14) -0.0031(13)
C13 0.0394(16) 0.0380(17) 0.054(2) -0.0057(15) -0.0007(14) -0.0040(13)
C14 0.054(2) 0.054(2) 0.059(2) -0.0163(17) -0.0037(17) -0.0062(16)
C15 0.0498(19) 0.049(2) 0.076(3) -0.0106(18) 0.0008(18) -0.0168(16)
C16 0.066(2) 0.0329(17) 0.082(3) -0.0081(18) -0.0023(19) 0.0018(16)
C17 0.0335(15) 0.0428(17) 0.0481(19) -0.0082(15) 0.0075(14) 0.0007(13)
C18 0.0439(18) 0.064(2) 0.074(3) -0.0229(19) 0.0132(17) 0.0025(16)
C19 0.0322(16) 0.072(2) 0.062(2) -0.0176(19) 0.0072(15) -0.0026(15)
C20 0.055(2) 0.066(2) 0.051(2) 0.0028(18) 0.0104(17) -0.0036(17)
C21 0.278(9) 0.061(3) 0.085(4) 0.021(3) -0.005(5) -0.006(4)
C22 0.121(4) 0.095(4) 0.102(4) -0.036(3) -0.021(3) 0.062(4)
C23 0.062(3) 0.117(5) 0.163(6) -0.066(4) 0.023(3) 0.015(3)
C24 0.076(3) 0.197(6) 0.064(3) 0.008(3) 0.025(2) -0.029(3)

loop_
_geom_bond_atom_site_label_1
_geom_bond_atom_site_label_2
_geom_bond_distance
_geom_bond_site_symmetry_2
_geom_bond_publ_flag
Ca1 O2 2.399(3) . ?
Ca1 O1 2.410(3) . ?
Ca1 C12 2.575(3) . ?
Ca1 C2 2.595(3) . ?
Ca1 C1 2.606(3) . ?
Ca1 C8 2.610(3) . ?
Ca1 C11 2.647(3) . ?
Ca1 C9 2.660(3) . ?
Ca1 C3 2.663(3) . ?
Ca1 C10 2.681(3) . ?
Ca1 C5 2.721(3) . ?
Ca1 C4 2.730(3) . ?
O1 C21 1.412(6) . ?
O1 C22 1.413(5) . ?
O2 C23 1.380(6) . ?
O2 C24 1.430(5) . ?
C1 C2 1.405(5) . ?
C1 C5 1.415(4) . ?
C2 C3 1.379(5) . ?
C3 C4 1.414(5) . ?
C4 C5 1.406(4) . ?
C5 C6 1.552(4) . ?
C6 C17 1.562(4) . ?
C6 C7 1.615(4) . ?
C7 C8 1.518(4) . ?
C7 C13 1.571(4) . ?
C8 C12 1.407(4) . ?
C8 C9 1.408(4) . ?
C12 C11 1.410(4) . ?
C11 C10 1.396(5) . ?
C10 C9 1.399(4) . ?
C13 C16 1.535(4) . ?
C13 C15 1.536(4) . ?
C13 C14 1.538(5) . ?
C17 C18 1.524(4) . ?
C17 C19 1.534(4) . ?
C17 C20 1.557(5) . ?
C22 C23 1.419(7) . ?
